data_1562436
loop_
_publ_author_name
'Balboni, Enrica'
'Burns, Peter C.'

_publ_section_title
;
 Cation--cation interactions and cation exchange in a series of
 isostructural framework uranyl tungstates
;
_journal_name_full 'Journal of Solid State Chemistry'
_journal_page_first 1
_journal_page_last 8
_journal_paper_doi 10.1016/j.jssc.2014.02.001
_journal_volume 213
_journal_year 2014
_chemical_formula_sum 'Cs O16 U3 W'
_chemical_formula_weight 1286.85
_chemical_name_common Cs(UO2)3(WO6)OH(H2O)3
_chemical_name_systematic
; 
 Caesium uranyl tungstate
;
_space_group_IT_number 9
_space_group_name_Hall 'C -2yc'
_space_group_name_H-M_alt 'C 1 c 1'
_symmetry_cell_setting monoclinic
_symmetry_space_group_name_H-M 'C 1 c 1'
_atom_sites_solution_hydrogens none
_atom_sites_solution_primary direct
_atom_sites_solution_secondary difmap
_cell_angle_alpha 90.00
_cell_angle_beta 101.661(4)
_cell_angle_gamma 90.00
_cell_formula_units_Z 4
_cell_length_a 12.983(4)
_cell_length_b 10.191(3)
_cell_length_c 11.263(4)
_cell_measurement_temperature 373(2)
_cell_measurement_theta_max 27.5475
_cell_measurement_theta_min 2.5595
_cell_volume 1459.4(8)
_computing_structure_refinement 'SHELXL-97 (Sheldrick, 2008)'
_computing_structure_solution 'SHELXS-97 (Sheldrick, 2008)'
_diffrn_ambient_temperature 373(2)
_diffrn_measured_fraction_theta_full 0.996
_diffrn_measured_fraction_theta_max 0.996
_diffrn_measurement_device_type 'BRUKER AXS Apex-1 CCD-4k'
_diffrn_measurement_method 'phi-omega scan'
_diffrn_radiation_monochromator graphite
_diffrn_radiation_source 'fine-focus sealed tube'
_diffrn_radiation_type MoK\a
_diffrn_radiation_wavelength 0.71073
_diffrn_reflns_av_R_equivalents 0.0388
_diffrn_reflns_av_sigmaI/netI 0.0677
_diffrn_reflns_limit_h_max 16
_diffrn_reflns_limit_h_min -16
_diffrn_reflns_limit_k_max 13
_diffrn_reflns_limit_k_min -12
_diffrn_reflns_limit_l_max 14
_diffrn_reflns_limit_l_min -14
_diffrn_reflns_number 5675
_diffrn_reflns_theta_full 27.59
_diffrn_reflns_theta_max 27.59
_diffrn_reflns_theta_min 2.56
_exptl_absorpt_coefficient_mu 43.577
_exptl_absorpt_correction_T_max 0.7456
_exptl_absorpt_correction_T_min 0.2956
_exptl_absorpt_correction_type multi-scan
_exptl_absorpt_process_details 'SADABS version 2.03'
_exptl_crystal_colour yellow
_exptl_crystal_density_diffrn 5.857
_exptl_crystal_density_method 'not measured'
_exptl_crystal_description prism
_exptl_crystal_F_000 2132
_exptl_crystal_size_max 0.20
_exptl_crystal_size_mid 0.18
_exptl_crystal_size_min 0.15
_refine_diff_density_max 3.208
_refine_diff_density_min -6.163
_refine_diff_density_rms 0.672
_refine_ls_abs_structure_details 'Flack H D (1983), Acta Cryst. A39, 876-881'
_refine_ls_abs_structure_Flack 0.08(2)
_refine_ls_extinction_method none
_refine_ls_goodness_of_fit_ref 1.050
_refine_ls_hydrogen_treatment none
_refine_ls_matrix_type full
_refine_ls_number_parameters 110
_refine_ls_number_reflns 3199
_refine_ls_number_restraints 2
_refine_ls_restrained_S_all 1.050
_refine_ls_R_factor_all 0.0481
_refine_ls_R_factor_gt 0.0458
_refine_ls_shift/su_max 0.000
_refine_ls_shift/su_mean 0.000
_refine_ls_structure_factor_coef Fsqd
_refine_ls_weighting_details 'calc w=1/[\s^2^(Fo^2^)+(0.0662P)^2^+121.3145P] where P=(Fo^2^+2Fc^2^)/3'
_refine_ls_weighting_scheme calc
_refine_ls_wR_factor_gt 0.1218
_refine_ls_wR_factor_ref 0.1253
_reflns_number_gt 3053
_reflns_number_total 3199
_reflns_threshold_expression >2sigma(I)
_cod_data_source_file JSSC-2014-213-1.cif
_cod_data_source_block CsUW
_cod_original_cell_volume 1459.5(8)
_cod_original_sg_symbol_H-M 'C c'
_cod_database_code 1562436

loop_
_symmetry_equiv_pos_as_xyz
'x, y, z'
'x, -y, z+1/2'
'x+1/2, y+1/2, z'
'x+1/2, -y+1/2, z+1/2'

loop_
_atom_site_label
_atom_site_type_symbol
_atom_site_fract_x
_atom_site_fract_y
_atom_site_fract_z
_atom_site_U_iso_or_equiv
_atom_site_adp_type
_atom_site_occupancy
_atom_site_symmetry_multiplicity
_atom_site_calc_flag
_atom_site_refinement_flags
_atom_site_disorder_assembly
_atom_site_disorder_group
U1 U 0.97435(6) 0.37405(8) 0.73772(7) 0.0073(2) Uani 1 1 d . . .
U2 U 0.88616(6) 0.13784(8) 0.47734(8) 0.0070(2) Uani 1 1 d . . .
U3 U 0.62924(6) 0.14418(9) 0.98950(7) 0.0066(2) Uani 1 1 d . . .
W1 W 0.74667(7) 0.08114(9) 0.70325(8) 0.0061(2) Uani 1 1 d . . .
Cs1 Cs 0.6603(2) 0.5210(3) 0.7486(3) 0.0521(7) Uani 1 1 d . . .
O1 O 0.6202(13) -0.0287(17) 0.6695(15) 0.011(3) Uiso 1 1 d . . .
O2 O 0.8950(13) 0.4890(18) 0.6537(16) 0.013(4) Uiso 1 1 d . . .
O3 O 0.7196(13) 0.2613(18) 1.0677(16) 0.010(3) Uiso 1 1 d . . .
O4 O 0.8479(11) 0.2031(16) 0.6749(14) 0.005(3) Uiso 1 1 d . . .
O5 O 0.5368(12) 0.0252(17) 0.8970(15) 0.009(3) Uiso 1 1 d . . .
O6 O 0.8051(12) 0.2699(18) 0.4099(16) 0.011(3) Uiso 1 1 d . . .
O7 O 1.0052(13) 0.2734(17) 0.5758(15) 0.009(3) Uiso 1 1 d . . .
O8 O 0.6324(13) 0.2293(18) 0.5878(16) 0.014(4) Uiso 1 1 d . . .
O9 O 1.0562(14) 0.2588(19) 0.8336(17) 0.016(4) Uiso 1 1 d . . .
O10 O 0.7117(12) 0.1752(16) 0.8311(15) 0.006(3) Uiso 1 1 d . . .
O11 O 0.7512(13) 0.0187(18) 0.5373(16) 0.011(3) Uiso 1 1 d . . .
O12 O 1.0235(14) 0.1875(19) 0.3663(17) 0.017(4) Uiso 1 1 d . . .
O13 O 0.8375(13) -0.0312(17) 0.7898(16) 0.010(3) Uiso 1 1 d . . .
O14 O 0.8514(16) 0.374(2) 0.8822(19) 0.020(4) Uiso 1 1 d . . .
O15 O 0.9694(14) 0.005(2) 0.5390(17) 0.017(4) Uiso 1 1 d . . .
O16 O 0.9406(14) 0.2391(19) 1.1351(16) 0.014(4) Uiso 1 1 d . . .

loop_
_atom_site_aniso_label
_atom_site_aniso_U_11
_atom_site_aniso_U_22
_atom_site_aniso_U_33
_atom_site_aniso_U_23
_atom_site_aniso_U_13
_atom_site_aniso_U_12
U1 0.0067(4) 0.0061(4) 0.0091(4) -0.0009(4) 0.0015(3) -0.0013(3)
U2 0.0071(4) 0.0063(4) 0.0071(4) -0.0004(3) 0.0004(3) -0.0011(3)
U3 0.0063(4) 0.0065(4) 0.0067(4) -0.0004(3) 0.0010(3) -0.0004(3)
W1 0.0052(4) 0.0059(4) 0.0068(4) -0.0002(3) 0.0006(3) -0.0012(3)
Cs1 0.0508(14) 0.0403(15) 0.0609(17) -0.0028(13) 0.0015(12) 0.0005(11)

loop_
_atom_type_symbol
_atom_type_description
_atom_type_scat_dispersion_real
_atom_type_scat_dispersion_imag
_atom_type_scat_source
O O 0.0106 0.0060 'International Tables Vol C Tables 4.2.6.8 and 6.1.1.4'
Cs Cs -0.3680 2.1192 'International Tables Vol C Tables 4.2.6.8 and 6.1.1.4'
W W -0.8490 6.8722 'International Tables Vol C Tables 4.2.6.8 and 6.1.1.4'
U U -9.6767 9.6646 'International Tables Vol C Tables 4.2.6.8 and 6.1.1.4'

loop_
_geom_angle_atom_site_label_1
_geom_angle_atom_site_label_2
_geom_angle_atom_site_label_3
_geom_angle
_geom_angle_site_symmetry_1
_geom_angle_site_symmetry_3
O2 U1 O9 176.6(8) . .
O2 U1 O7 92.9(8) . .
O9 U1 O7 90.5(7) . .
O2 U1 O5 92.8(7) . 3
O9 U1 O5 84.2(8) . 3
O7 U1 O5 146.8(6) . 3
O2 U1 O1 88.0(7) . 3
O9 U1 O1 93.1(7) . 3
O7 U1 O1 68.8(6) . 3
O5 U1 O1 78.7(6) 3 3
O2 U1 O4 92.0(7) . .
O9 U1 O4 89.4(7) . .
O7 U1 O4 69.2(6) . .
O5 U1 O4 143.2(5) 3 .
O1 U1 O4 138.0(6) 3 .
O2 U1 O14 88.2(7) . .
O9 U1 O14 89.2(7) . .
O7 U1 O14 141.9(6) . .
O5 U1 O14 71.0(6) 3 .
O1 U1 O14 149.2(6) 3 .
O4 U1 O14 72.7(6) . .
O2 U1 U3 88.6(6) . 4_554
O9 U1 U3 94.3(6) . 4_554
O7 U1 U3 31.4(4) . 4_554
O5 U1 U3 116.1(4) 3 4_554
O1 U1 U3 37.5(4) 3 4_554
O4 U1 U3 100.5(4) . 4_554
O14 U1 U3 172.3(5) . 4_554
O2 U1 U2 87.3(6) . .
O9 U1 U2 95.7(6) . .
O7 U1 U2 30.5(4) . .
O5 U1 U2 177.2(4) 3 .
O1 U1 U2 98.6(4) 3 .
O4 U1 U2 39.5(4) . .
O14 U1 U2 111.8(5) . .
U3 U1 U2 61.11(3) 4_554 .
O2 U1 Cs1 148.8(6) . 3_545
O9 U1 Cs1 34.6(6) . 3_545
O7 U1 Cs1 56.0(4) . 3_545
O5 U1 Cs1 114.5(4) 3 3_545
O1 U1 Cs1 83.1(4) 3 3_545
O4 U1 Cs1 75.5(4) . 3_545
O14 U1 Cs1 114.1(5) . 3_545
U3 U1 Cs1 66.46(5) 4_554 3_545
U2 U1 Cs1 64.70(4) . 3_545
O2 U1 Cs1 47.2(6) . .
O9 U1 Cs1 130.6(6) . .
O7 U1 Cs1 120.7(4) . .
O5 U1 Cs1 86.2(4) 3 .
O1 U1 Cs1 132.0(4) 3 .
O4 U1 Cs1 70.8(4) . .
O14 U1 Cs1 42.2(5) . .
U3 U1 Cs1 132.81(5) 4_554 .
U2 U1 Cs1 95.85(5) . .
Cs1 U1 Cs1 143.52(8) 3_545 .
O6 U2 O15 177.6(8) . .
O6 U2 O7 92.0(7) . .
O15 U2 O7 88.4(8) . .
O6 U2 O11 95.9(7) . .
O15 U2 O11 85.6(7) . .
O7 U2 O11 132.1(6) . .
O6 U2 O13 86.4(7) . 2_554
O15 U2 O13 91.7(7) . 2_554
O7 U2 O13 141.2(6) . 2_554
O11 U2 O13 86.5(6) . 2_554
O6 U2 O12 93.1(7) . .
O15 U2 O12 84.8(8) . .
O7 U2 O12 67.3(6) . .
O11 U2 O12 158.0(6) . .
O13 U2 O12 74.0(6) 2_554 .
O6 U2 O4 88.4(7) . .
O15 U2 O4 94.0(7) . .
O7 U2 O4 67.9(6) . .
O11 U2 O4 65.2(5) . .
O13 U2 O4 150.5(5) 2_554 .
O12 U2 O4 135.3(6) . .
O6 U2 W1 95.0(5) . .
O15 U2 W1 87.3(6) . .
O7 U2 W1 98.8(4) . .
O11 U2 W1 33.6(4) . .
O13 U2 W1 120.0(4) 2_554 .
O12 U2 W1 164.2(4) . .
O4 U2 W1 31.8(4) . .
O6 U2 U1 84.8(6) . .
O15 U2 U1 96.7(6) . .
O7 U2 U1 30.5(4) . .
O11 U2 U1 103.5(4) . .
O13 U2 U1 167.4(4) 2_554 .
O12 U2 U1 97.3(5) . .
O4 U2 U1 38.3(4) . .
W1 U2 U1 69.99(3) . .
O6 U2 U3 89.4(5) . 4_554
O15 U2 U3 89.8(6) . 4_554
O7 U2 U3 29.5(4) . 4_554
O11 U2 U3 161.4(4) . 4_554
O13 U2 U3 111.7(4) 2_554 4_554
O12 U2 U3 38.2(5) . 4_554
O4 U2 U3 97.2(4) . 4_554
W1 U2 U3 128.29(3) . 4_554
U1 U2 U3 59.13(2) . 4_554
O6 U2 Cs1 146.4(6) . 3_545
O15 U2 Cs1 34.5(6) . 3_545
O7 U2 Cs1 55.1(4) . 3_545
O11 U2 Cs1 102.0(4) . 3_545
O13 U2 Cs1 122.5(4) 2_554 3_545
O12 U2 Cs1 80.7(4) . 3_545
O4 U2 Cs1 74.1(3) . 3_545
W1 U2 Cs1 85.04(5) . 3_545
U1 U2 Cs1 63.58(5) . 3_545
U3 U2 Cs1 65.44(5) 4_554 3_545
O6 U2 Cs1 6.2(6) . 2_564
O15 U2 Cs1 171.6(6) . 2_564
O7 U2 Cs1 96.0(4) . 2_564
O11 U2 Cs1 96.7(4) . 2_564
O13 U2 Cs1 80.4(4) 2_554 2_564
O12 U2 Cs1 90.3(5) . 2_564
O4 U2 Cs1 94.3(4) . 2_564
W1 U2 Cs1 99.08(5) . 2_564
U1 U2 Cs1 90.64(5) . 2_564
U3 U2 Cs1 90.48(4) 4_554 2_564
Cs1 U2 Cs1 150.94(4) 3_545 2_564
O3 U3 O5 175.9(8) . .
O3 U3 O7 89.6(7) . 4_455
O5 U3 O7 92.8(7) . 4_455
O3 U3 O10 85.8(7) . .
O5 U3 O10 90.2(6) . .
O7 U3 O10 142.3(6) 4_455 .
O3 U3 O11 90.9(7) . 2
O5 U3 O11 89.8(7) . 2
O7 U3 O11 134.9(6) 4_455 2
O10 U3 O11 82.7(6) . 2
O3 U3 O1 93.0(7) . 2
O5 U3 O1 91.0(7) . 2
O7 U3 O1 69.2(6) 4_455 2
O10 U3 O1 148.3(6) . 2
O11 U3 O1 65.7(6) 2 2
O3 U3 O12 92.8(7) . 4_455
O5 U3 O12 85.1(7) . 4_455
O7 U3 O12 66.9(6) 4_455 4_455
O10 U3 O12 76.0(6) . 4_455
O11 U3 O12 158.0(6) 2 4_455
O1 U3 O12 135.7(6) 2 4_455
O3 U3 W1 87.0(6) . 2
O5 U3 W1 95.8(5) . 2
O7 U3 W1 101.8(4) 4_455 2
O10 U3 W1 115.3(4) . 2
O11 U3 W1 33.2(4) 2 2
O1 U3 W1 33.2(4) 2 2
O12 U3 W1 168.7(4) 4_455 2
O3 U3 U1 93.6(6) . 4_455
O5 U3 U1 90.2(5) . 4_455
O7 U3 U1 31.3(4) 4_455 4_455
O10 U3 U1 173.5(4) . 4_455
O11 U3 U1 103.8(4) 2 4_455
O1 U3 U1 38.1(4) 2 4_455
O12 U3 U1 97.7(4) 4_455 4_455
W1 U3 U1 71.10(3) 2 4_455
O3 U3 U2 94.8(6) . 4_455
O5 U3 U2 85.7(5) . 4_455
O7 U3 U2 29.3(4) 4_455 4_455
O10 U3 U2 113.9(4) . 4_455
O11 U3 U2 162.8(4) 2 4_455
O1 U3 U2 97.8(4) 2 4_455
O12 U3 U2 37.9(4) 4_455 4_455
W1 U3 U2 130.84(3) 2 4_455
U1 U3 U2 59.75(2) 4_455 4_455
O3 U3 Cs1 36.6(5) . 2_565
O5 U3 Cs1 145.6(5) . 2_565
O7 U3 Cs1 53.0(4) 4_455 2_565
O10 U3 Cs1 114.3(4) . 2_565
O11 U3 Cs1 115.8(4) 2 2_565
O1 U3 Cs1 80.4(4) 2 2_565
O12 U3 Cs1 78.5(5) 4_455 2_565
W1 U3 Cs1 94.81(5) 2 2_565
U1 U3 Cs1 62.77(5) 4_455 2_565
U2 U3 Cs1 62.95(4) 4_455 2_565
O3 U3 Cs1 67.5(6) . .
O5 U3 Cs1 108.9(5) . .
O7 U3 Cs1 95.6(5) 4_455 .
O10 U3 Cs1 48.4(4) . .
O11 U3 Cs1 125.9(4) 2 .
O1 U3 Cs1 155.9(4) 2 .
O12 U3 Cs1 38.2(4) 4_455 .
W1 U3 Cs1 148.98(4) 2 .
U1 U3 Cs1 125.59(5) 4_455 .
U2 U3 Cs1 71.16(4) 4_455 .
Cs1 U3 Cs1 75.45(3) 2_565 .
O13 W1 O10 98.3(7) . .
O13 W1 O4 96.3(7) . .
O10 W1 O4 94.5(7) . .
O13 W1 O1 100.1(8) . .
O10 W1 O1 96.8(7) . .
O4 W1 O1 158.5(7) . .
O13 W1 O11 99.6(7) . .
O10 W1 O11 162.1(7) . .
O4 W1 O11 84.1(7) . .
O1 W1 O11 79.5(7) . .
O13 W1 O8 178.3(7) . .
O10 W1 O8 82.6(7) . .
O4 W1 O8 82.2(6) . .
O1 W1 O8 81.2(7) . .
O11 W1 O8 79.5(7) . .
O13 W1 U3 96.0(6) . 2_554
O10 W1 U3 137.7(5) . 2_554
O4 W1 U3 123.1(5) . 2_554
O1 W1 U3 41.4(5) . 2_554
O11 W1 U3 39.1(5) . 2_554
O8 W1 U3 84.3(5) . 2_554
O13 W1 U2 97.0(5) . .
O10 W1 U2 136.8(5) . .
O4 W1 U2 43.7(5) . .
O1 W1 U2 119.7(5) . .
O11 W1 U2 40.7(5) . .
O8 W1 U2 81.3(4) . .
U3 W1 U2 79.69(3) 2_554 .
O9 Cs1 O14 127.9(5) 3_455 .
O9 Cs1 O15 86.7(5) 3_455 3_455
O14 Cs1 O15 144.2(5) . 3_455
O9 Cs1 O6 61.9(4) 3_455 2_565
O14 Cs1 O6 73.5(5) . 2_565
O15 Cs1 O6 140.7(5) 3_455 2_565
O9 Cs1 O3 80.0(5) 3_455 2_564
O14 Cs1 O3 112.4(5) . 2_564
O15 Cs1 O3 78.9(5) 3_455 2_564
O6 Cs1 O3 73.0(4) 2_565 2_564
O9 Cs1 O12 94.6(5) 3_455 4_455
O14 Cs1 O12 86.2(5) . 4_455
O15 Cs1 O12 81.6(5) 3_455 4_455
O6 Cs1 O12 121.4(5) 2_565 4_455
O3 Cs1 O12 160.0(4) 2_564 4_455
O9 Cs1 O2 130.9(5) 3_455 .
O14 Cs1 O2 54.5(5) . .
O15 Cs1 O2 112.6(5) 3_455 .
O6 Cs1 O2 77.4(4) 2_565 .
O3 Cs1 O2 61.8(4) 2_564 .
O12 Cs1 O2 131.4(5) 4_455 .
O9 Cs1 O8 148.0(4) 3_455 .
O14 Cs1 O8 79.8(5) . .
O15 Cs1 O8 64.4(5) 3_455 .
O6 Cs1 O8 150.1(4) 2_565 .
O3 Cs1 O8 105.9(4) 2_564 .
O12 Cs1 O8 68.9(5) 4_455 .
O2 Cs1 O8 76.2(4) . .
O9 Cs1 O7 50.2(4) 3_455 3_455
O14 Cs1 O7 159.8(5) . 3_455
O15 Cs1 O7 48.9(5) 3_455 3_455
O6 Cs1 O7 91.8(4) 2_565 3_455
O3 Cs1 O7 48.7(4) 2_564 3_455
O12 Cs1 O7 113.6(4) 4_455 3_455
O2 Cs1 O7 109.6(4) . 3_455
O8 Cs1 O7 110.1(4) . 3_455
O9 Cs1 O10 139.4(4) 3_455 .
O14 Cs1 O10 46.4(5) . .
O15 Cs1 O10 102.8(5) 3_455 .
O6 Cs1 O10 116.4(4) 2_565 .
O3 Cs1 O10 140.3(4) 2_564 .
O12 Cs1 O10 49.4(4) 4_455 .
O2 Cs1 O10 82.0(4) . .
O8 Cs1 O10 45.8(4) . .
O7 Cs1 O10 151.5(4) 3_455 .
O9 Cs1 U1 19.7(4) 3_455 3_455
O14 Cs1 U1 145.5(4) . 3_455
O15 Cs1 U1 70.2(4) 3_455 3_455
O6 Cs1 U1 73.7(3) 2_565 3_455
O3 Cs1 U1 67.1(3) 2_564 3_455
O12 Cs1 U1 102.1(3) 4_455 3_455
O2 Cs1 U1 126.5(3) . 3_455
O8 Cs1 U1 134.5(3) . 3_455
O7 Cs1 U1 30.5(3) 3_455 3_455
O10 Cs1 U1 151.5(3) . 3_455
O9 Cs1 U2 69.5(3) 3_455 3_455
O14 Cs1 U2 162.6(4) . 3_455
O15 Cs1 U2 19.2(4) 3_455 3_455
O6 Cs1 U2 121.6(3) 2_565 3_455
O3 Cs1 U2 68.5(3) 2_564 3_455
O12 Cs1 U2 91.6(3) 4_455 3_455
O2 Cs1 U2 117.2(3) . 3_455
O8 Cs1 U2 83.3(3) . 3_455
O7 Cs1 U2 30.1(3) 3_455 3_455
O10 Cs1 U2 121.3(3) . 3_455
U1 Cs1 U2 51.73(4) 3_455 3_455
W1 O1 U3 105.4(7) . 2_554
W1 O1 U1 149.2(9) . 3_445
U3 O1 U1 104.4(7) 2_554 3_445
U1 O2 Cs1 111.4(7) . .
U3 O3 Cs1 124.1(7) . 2_565
W1 O4 U1 152.7(8) . .
W1 O4 U2 104.4(7) . .
U1 O4 U2 102.2(6) . .
U3 O5 U1 157.4(8) . 3_445
U2 O6 Cs1 170.3(9) . 2_564
U1 O7 U2 119.0(7) . .
U1 O7 U3 117.3(8) . 4_554
U2 O7 U3 121.2(8) . 4_554
U1 O7 Cs1 93.5(5) . 3_545
U2 O7 Cs1 94.8(6) . 3_545
U3 O7 Cs1 97.6(5) 4_554 3_545
W1 O8 Cs1 106.1(6) . .
U1 O9 Cs1 125.7(8) . 3_545
W1 O10 U3 139.5(9) . .
W1 O10 Cs1 111.0(6) . .
U3 O10 Cs1 103.9(5) . .
W1 O11 U3 107.7(7) . 2_554
W1 O11 U2 105.8(7) . .
U3 O11 U2 146.4(8) 2_554 .
U2 O12 U3 103.9(7) . 4_554
U2 O12 Cs1 126.7(7) . 4_554
U3 O12 Cs1 113.8(6) 4_554 4_554
W1 O13 U2 144.8(9) . 2
U1 O14 Cs1 104.1(7) . .
U2 O15 Cs1 126.3(9) . 3_545

loop_
_geom_bond_atom_site_label_1
_geom_bond_atom_site_label_2
_geom_bond_distance
_geom_bond_site_symmetry_2
U1 O2 1.713(18) .
U1 O9 1.792(19) .
U1 O7 2.198(17) .
U1 O5 2.379(17) 3
U1 O1 2.397(17) 3
U1 O4 2.400(16) .
U1 O14 2.50(2) .
U1 U3 3.7638(15) 4_554
U1 U2 3.7880(14) .
U1 Cs1 4.321(3) 3_545
U1 Cs1 4.368(3) .
U2 O6 1.781(17) .
U2 O15 1.784(19) .
U2 O7 2.198(17) .
U2 O11 2.341(17) .
U2 O13 2.345(17) 2_554
U2 O12 2.429(18) .
U2 O4 2.467(15) .
U2 W1 3.4568(15) .
U2 U3 3.8392(14) 4_554
U2 Cs1 4.362(3) 3_545
U2 Cs1 4.926(3) 2_564
U3 O3 1.777(18) .
U3 O5 1.869(17) .
U3 O7 2.209(16) 4_455
U3 O10 2.281(16) .
U3 O11 2.282(17) 2
U3 O1 2.367(17) 2
U3 O12 2.446(19) 4_455
U3 W1 3.4509(14) 2
U3 U1 3.7638(15) 4_455
U3 U2 3.8393(14) 4_455
U3 Cs1 4.455(3) 2_565
U3 Cs1 4.766(3) .
W1 O13 1.786(17) .
W1 O10 1.861(16) .
W1 O4 1.883(15) .
W1 O1 1.960(17) .
W1 O11 1.986(17) .
W1 O8 2.322(18) .
W1 U3 3.4510(14) 2_554
Cs1 O9 3.023(19) 3_455
Cs1 O14 3.02(2) .
Cs1 O15 3.063(19) 3_455
Cs1 O6 3.162(18) 2_565
Cs1 O3 3.209(18) 2_564
Cs1 O12 3.222(19) 4_455
Cs1 O2 3.443(17) .
Cs1 O8 3.462(19) .
Cs1 O7 3.588(17) 3_455
Cs1 O10 3.671(17) .
Cs1 U1 4.321(3) 3_455
Cs1 U2 4.362(3) 3_455
O1 U3 2.367(17) 2_554
O1 U1 2.397(16) 3_445
O3 Cs1 3.209(18) 2_565
O5 U1 2.379(17) 3_445
O6 Cs1 3.162(18) 2_564
O7 U3 2.209(16) 4_554
O7 Cs1 3.588(17) 3_545
O9 Cs1 3.023(19) 3_545
O11 U3 2.282(17) 2_554
O12 U3 2.446(19) 4_554
O12 Cs1 3.222(19) 4_554
O13 U2 2.345(17) 2
O15 Cs1 3.063(18) 3_545
